data_4001564
loop_
_publ_author_name
'Li, Y. Y.'
'Lin, C. K.'
'Zheng, G. L.'
'Cheng, Z. Y.'
'You, H.'
'Wang, W. D.'
'Lin, J.'

_publ_section_title
;
 Novel \\langle 110\\rangle -Oriented Organic&#x2212;Inorganic Perovskite
 Compound Stabilized byN-(3-Aminopropyl)imidazole with Improved Optical
 Properties
;
_journal_issue 15
_journal_name_full 'Chemistry of Materials'
_journal_page_first 3463
_journal_paper_doi 10.1021/cm060714u
_journal_volume 18
_journal_year 2006
_chemical_formula_sum 'C6 H13 Br2 N3'
_chemical_formula_weight 287.01
_chemical_melting_point ?
_chemical_name_systematic
;
 ?
;
_space_group_IT_number 33
_symmetry_cell_setting orthorhombic
_symmetry_space_group_name_Hall 'P 2c -2n'
_symmetry_space_group_name_H-M 'P n a 21'
_atom_sites_solution_hydrogens geom
_atom_sites_solution_primary direct
_atom_sites_solution_secondary difmap
_audit_creation_method SHELXL-97
_cell_angle_alpha 90.00
_cell_angle_beta 90.00
_cell_angle_gamma 90.00
_cell_formula_units_Z 8
_cell_length_a 20.0844(19)
_cell_length_b 7.9836(8)
_cell_length_c 13.0105(12)
_cell_measurement_temperature 466(2)
_cell_volume 2086.2(3)
_computing_cell_refinement 'Bruker SMART'
_computing_data_collection 'Bruker SMART'
_computing_data_reduction 'Bruker SAINT software (Bruker, 1999)'
_computing_molecular_graphics 'SHELXTL-PLUS (Sheldrick, 1990)'
_computing_publication_material SHELXL-97
_computing_structure_refinement 'SHELXL-97 (Sheldrick, 1997)'
_computing_structure_solution 'SHELXS-97(Sheldrick, 1997)'
_diffrn_ambient_temperature 466(2)
_diffrn_measured_fraction_theta_full 0.997
_diffrn_measured_fraction_theta_max 0.997
_diffrn_measurement_device_type 'Bruker SMART APEX CCD'
_diffrn_measurement_method 'phi and omega scans'
_diffrn_radiation_monochromator graphite
_diffrn_radiation_source 'fine-focus sealed tube'
_diffrn_radiation_type MoK\a
_diffrn_radiation_wavelength 0.71073
_diffrn_reflns_av_R_equivalents 0.0828
_diffrn_reflns_av_sigmaI/netI 0.0669
_diffrn_reflns_limit_h_max 24
_diffrn_reflns_limit_h_min -20
_diffrn_reflns_limit_k_max 9
_diffrn_reflns_limit_k_min -9
_diffrn_reflns_limit_l_max 16
_diffrn_reflns_limit_l_min -15
_diffrn_reflns_number 11472
_diffrn_reflns_theta_full 26.03
_diffrn_reflns_theta_max 26.03
_diffrn_reflns_theta_min 2.03
_diffrn_standards_decay_% none
_diffrn_standards_interval_count none
_diffrn_standards_interval_time none
_diffrn_standards_number none
_exptl_absorpt_coefficient_mu 7.722
_exptl_absorpt_correction_type empirical
_exptl_absorpt_process_details SADABS
_exptl_crystal_colour colorless
_exptl_crystal_density_diffrn 1.828
_exptl_crystal_density_meas ?
_exptl_crystal_density_method 'not measured'
_exptl_crystal_description needle
_exptl_crystal_F_000 1120
_exptl_crystal_size_max 0.32
_exptl_crystal_size_mid 0.12
_exptl_crystal_size_min 0.06
_refine_diff_density_max 0.506
_refine_diff_density_min -0.395
_refine_diff_density_rms 0.083
_refine_ls_abs_structure_details 'Flack H D (1983), Acta Cryst. A39, 876-881'
_refine_ls_abs_structure_Flack 0.004(14)
_refine_ls_extinction_method none
_refine_ls_goodness_of_fit_ref 0.933
_refine_ls_hydrogen_treatment mixed
_refine_ls_matrix_type full
_refine_ls_number_parameters 199
_refine_ls_number_reflns 3897
_refine_ls_number_restraints 1
_refine_ls_restrained_S_all 0.933
_refine_ls_R_factor_all 0.0399
_refine_ls_R_factor_gt 0.0323
_refine_ls_shift/su_max 0.001
_refine_ls_shift/su_mean 0.000
_refine_ls_structure_factor_coef Fsqd
_refine_ls_weighting_details 'calc w=1/[\s^2^(Fo^2^)+(0.0292P)^2^+0.0000P] where P=(Fo^2^+2Fc^2^)/3'
_refine_ls_weighting_scheme calc
_refine_ls_wR_factor_gt 0.0724
_refine_ls_wR_factor_ref 0.0740
_reflns_number_gt 3269
_reflns_number_total 3897
_reflns_threshold_expression >2sigma(I)
_cod_data_source_file cm060714usi20060325_084543.cif
_cod_data_source_block 2
_cod_depositor_comments
;
The following automatic conversions were performed:

'_chemical_melting_point' value 'not measured' was changed to '?' -
the value is undefined or not given.

Automatic conversion script
Id: cif_fix_values 1715 2011-07-08 13:25:40Z adriana 

The following automatic conversions were performed:

'_exptl_crystal_density_meas' value 'none' was changed to '?' - the
value is perceived as not measured.

Automatic conversion script
Id: cif_fix_values 3008 2015-01-20 13:52:24Z robertas 
;
_cod_original_sg_symbol_H-M pna21
_cod_database_code 4001564

loop_
_symmetry_equiv_pos_as_xyz
'x, y, z'
'-x, -y, z+1/2'
'-x+1/2, y+1/2, z+1/2'
'x+1/2, -y+1/2, z'

loop_
_atom_site_label
_atom_site_type_symbol
_atom_site_fract_x
_atom_site_fract_y
_atom_site_fract_z
_atom_site_U_iso_or_equiv
_atom_site_adp_type
_atom_site_occupancy
_atom_site_symmetry_multiplicity
_atom_site_calc_flag
_atom_site_refinement_flags
C1 C 0.4533(3) 0.0206(7) 0.6171(5) 0.0435(13) Uani 1 1 d .
H1D H 0.4982 -0.0220 0.6078 0.052 Uiso 1 1 calc R
H1E H 0.4494 0.0609 0.6872 0.052 Uiso 1 1 calc R
C2 C 0.4416(3) 0.1638(6) 0.5437(4) 0.0408(13) Uani 1 1 d .
H2A H 0.4002 0.2194 0.5613 0.049 Uiso 1 1 calc R
H2B H 0.4375 0.1204 0.4744 0.049 Uiso 1 1 calc R
C3 C 0.4983(3) 0.2898(7) 0.5475(5) 0.0472(15) Uani 1 1 d .
H3A H 0.4894 0.3794 0.4990 0.057 Uiso 1 1 calc R
H3B H 0.5005 0.3386 0.6157 0.057 Uiso 1 1 calc R
C4 C 0.5782(3) 0.1261(7) 0.4349(4) 0.0443(14) Uani 1 1 d .
H4 H 0.5505 0.1103 0.3784 0.053 Uiso 1 1 calc R
C5 C 0.6401(3) 0.0690(8) 0.4452(5) 0.0542(16) Uani 1 1 d .
H5 H 0.6636 0.0057 0.3973 0.065 Uiso 1 1 calc R
C6 C 0.6151(3) 0.2072(9) 0.5841(5) 0.0572(17) Uani 1 1 d .
H6A H 0.6183 0.2564 0.6488 0.069 Uiso 1 1 calc R
C7 C 0.8301(2) 0.2831(7) 0.3081(4) 0.0396(12) Uani 1 1 d .
H7A H 0.8258 0.2983 0.2345 0.047 Uiso 1 1 calc R
H7B H 0.8673 0.3503 0.3317 0.047 Uiso 1 1 calc R
C8 C 0.7672(3) 0.3404(6) 0.3604(5) 0.0443(13) Uani 1 1 d .
H8A H 0.7709 0.3204 0.4338 0.053 Uiso 1 1 calc R
H8B H 0.7299 0.2756 0.3348 0.053 Uiso 1 1 calc R
C9 C 0.7543(3) 0.5259(7) 0.3416(5) 0.0443(13) Uani 1 1 d .
H9A H 0.7888 0.5914 0.3750 0.053 Uiso 1 1 calc R
H9B H 0.7565 0.5485 0.2684 0.053 Uiso 1 1 calc R
C10 C 0.6729(3) 0.6109(7) 0.4804(5) 0.0482(15) Uani 1 1 d .
H10 H 0.7016 0.6093 0.5364 0.058 Uiso 1 1 calc R
C11 C 0.6081(3) 0.6472(7) 0.4830(5) 0.0472(14) Uani 1 1 d .
H11 H 0.5831 0.6743 0.5408 0.057 Uiso 1 1 calc R
C12 C 0.6353(3) 0.5939(7) 0.3239(4) 0.0413(13) Uani 1 1 d .
H12 H 0.6328 0.5785 0.2531 0.050 Uiso 1 1 calc R
N1 N 0.4048(2) -0.1171(5) 0.6002(4) 0.0393(11) Uani 1 1 d .
H1A H 0.4127 -0.1995 0.6446 0.059 Uiso 1 1 calc R
H1B H 0.4089 -0.1557 0.5363 0.059 Uiso 1 1 calc R
H1C H 0.3636 -0.0785 0.6095 0.059 Uiso 1 1 calc R
N2 N 0.5625(2) 0.2124(6) 0.5227(3) 0.0375(10) Uani 1 1 d .
N3 N 0.6625(3) 0.1200(8) 0.5376(5) 0.0650(16) Uani 1 1 d .
H3 H 0.7013 0.0992 0.5624 0.078 Uiso 1 1 calc R
N4 N 0.8431(2) 0.1026(6) 0.3312(4) 0.0438(11) Uani 1 1 d .
H4A H 0.8801 0.0701 0.2992 0.066 Uiso 1 1 calc R
H4B H 0.8090 0.0410 0.3095 0.066 Uiso 1 1 calc R
H4C H 0.8481 0.0892 0.3987 0.066 Uiso 1 1 calc R
N5 N 0.6895(2) 0.5766(5) 0.3807(3) 0.0357(10) Uani 1 1 d .
N6 N 0.5856(2) 0.6368(6) 0.3844(4) 0.0459(12) Uani 1 1 d .
H6 H 0.5454 0.6553 0.3649 0.055 Uiso 1 1 calc R
Br1 Br 0.43574(3) 0.79741(8) 0.35186(4) 0.04479(15) Uani 1 1 d .
Br2 Br 0.72805(3) 0.91944(7) 0.19277(4) 0.04305(14) Uani 1 1 d .
Br3 Br 0.49298(3) 0.35634(7) 0.23134(5) 0.04280(14) Uani 1 1 d .
Br4 Br 0.69184(3) 0.45107(8) 0.06441(4) 0.04961(16) Uani 1 1 d .

loop_
_atom_site_aniso_label
_atom_site_aniso_U_11
_atom_site_aniso_U_22
_atom_site_aniso_U_33
_atom_site_aniso_U_23
_atom_site_aniso_U_13
_atom_site_aniso_U_12
C1 0.041(3) 0.042(3) 0.047(3) 0.003(3) -0.003(3) -0.004(3)
C2 0.033(3) 0.036(3) 0.053(3) 0.004(2) 0.000(3) 0.009(2)
C3 0.046(3) 0.031(3) 0.065(4) -0.004(3) 0.005(3) 0.001(2)
C4 0.042(3) 0.051(3) 0.039(3) -0.004(3) -0.001(3) -0.003(3)
C5 0.052(4) 0.054(4) 0.056(4) 0.009(3) 0.014(3) 0.000(3)
C6 0.053(4) 0.077(5) 0.041(3) 0.004(3) -0.005(3) -0.019(4)
C7 0.031(3) 0.044(3) 0.044(3) 0.003(3) 0.002(2) 0.000(2)
C8 0.047(3) 0.039(3) 0.047(3) 0.004(3) 0.006(3) 0.001(2)
C9 0.027(3) 0.050(3) 0.056(3) 0.011(3) 0.003(3) -0.001(2)
C10 0.048(4) 0.057(4) 0.040(3) -0.001(3) -0.011(3) 0.006(3)
C11 0.047(4) 0.050(4) 0.044(3) 0.000(3) 0.006(3) 0.003(3)
C12 0.030(3) 0.052(3) 0.042(3) 0.003(3) -0.004(2) 0.001(3)
N1 0.034(2) 0.035(2) 0.048(3) -0.001(2) 0.001(2) -0.001(2)
N2 0.040(3) 0.036(3) 0.036(2) 0.0014(19) 0.000(2) -0.007(2)
N3 0.037(3) 0.095(4) 0.064(4) 0.031(3) 0.004(3) 0.007(3)
N4 0.033(2) 0.044(3) 0.054(3) -0.003(2) 0.000(2) 0.000(2)
N5 0.029(2) 0.037(3) 0.041(3) 0.0021(19) -0.003(2) -0.0004(19)
N6 0.029(2) 0.051(3) 0.058(3) 0.004(2) -0.004(2) 0.005(2)
Br1 0.0387(3) 0.0515(3) 0.0442(3) -0.0089(3) -0.0007(3) 0.0082(3)
Br2 0.0384(3) 0.0425(3) 0.0482(3) 0.0026(3) -0.0046(3) -0.0014(2)
Br3 0.0397(3) 0.0407(3) 0.0480(3) -0.0019(2) 0.0045(3) 0.0035(2)
Br4 0.0486(3) 0.0520(3) 0.0482(3) 0.0017(3) 0.0027(3) -0.0138(3)

loop_
_atom_type_symbol
_atom_type_description
_atom_type_scat_dispersion_real
_atom_type_scat_dispersion_imag
_atom_type_scat_source
C C 0.0033 0.0016 'International Tables Vol C Tables 4.2.6.8 and 6.1.1.4'
H H 0.0000 0.0000 'International Tables Vol C Tables 4.2.6.8 and 6.1.1.4'
N N 0.0061 0.0033 'International Tables Vol C Tables 4.2.6.8 and 6.1.1.4'
O O 0.0106 0.0060 'International Tables Vol C Tables 4.2.6.8 and 6.1.1.4'
Br Br -0.2901 2.4595 'International Tables Vol C Tables 4.2.6.8 and 6.1.1.4'

loop_
_geom_angle_atom_site_label_1
_geom_angle_atom_site_label_2
_geom_angle_atom_site_label_3
_geom_angle
N1 C1 C2 111.4(5)
N1 C1 H1D 109.4
C2 C1 H1D 109.4
N1 C1 H1E 109.4
C2 C1 H1E 109.4
H1D C1 H1E 108.0
C1 C2 C3 111.4(5)
C1 C2 H2A 109.3
C3 C2 H2A 109.3
C1 C2 H2B 109.3
C3 C2 H2B 109.3
H2A C2 H2B 108.0
N2 C3 C2 111.8(4)
N2 C3 H3A 109.2
C2 C3 H3A 109.2
N2 C3 H3B 109.2
C2 C3 H3B 109.2
H3A C3 H3B 107.9
C5 C4 N2 107.6(5)
C5 C4 H4 126.2
N2 C4 H4 126.2
C4 C5 N3 107.3(6)
C4 C5 H5 126.3
N3 C5 H5 126.3
N2 C6 N3 108.2(6)
N2 C6 H6A 125.9
N3 C6 H6A 125.9
N4 C7 C8 110.4(4)
N4 C7 H7A 109.6
C8 C7 H7A 109.6
N4 C7 H7B 109.6
C8 C7 H7B 109.6
H7A C7 H7B 108.1
C7 C8 C9 111.4(4)
C7 C8 H8A 109.3
C9 C8 H8A 109.3
C7 C8 H8B 109.3
C9 C8 H8B 109.3
H8A C8 H8B 108.0
N5 C9 C8 111.5(4)
N5 C9 H9A 109.3
C8 C9 H9A 109.3
N5 C9 H9B 109.3
C8 C9 H9B 109.3
H9A C9 H9B 108.0
C11 C10 N5 107.8(5)
C11 C10 H10 126.1
N5 C10 H10 126.1
C10 C11 N6 106.6(5)
C10 C11 H11 126.7
N6 C11 H11 126.7
N6 C12 N5 108.5(5)
N6 C12 H12 125.8
N5 C12 H12 125.8
C1 N1 H1A 109.5
C1 N1 H1B 109.5
H1A N1 H1B 109.5
C1 N1 H1C 109.5
H1A N1 H1C 109.5
H1B N1 H1C 109.5
C6 N2 C4 107.7(5)
C6 N2 C3 125.6(5)
C4 N2 C3 126.6(5)
C6 N3 C5 109.1(5)
C6 N3 H3 125.5
C5 N3 H3 125.5
C7 N4 H4A 109.5
C7 N4 H4B 109.5
H4A N4 H4B 109.5
C7 N4 H4C 109.5
H4A N4 H4C 109.5
H4B N4 H4C 109.5
C12 N5 C10 107.9(5)
C12 N5 C9 124.8(5)
C10 N5 C9 127.3(5)
C12 N6 C11 109.1(5)
C12 N6 H6 125.4
C11 N6 H6 125.4

loop_
_geom_bond_atom_site_label_1
_geom_bond_atom_site_label_2
_geom_bond_distance
C1 N1 1.486(7)
C1 C2 1.508(8)
C1 H1D 0.9700
C1 H1E 0.9700
C2 C3 1.519(7)
C2 H2A 0.9700
C2 H2B 0.9700
C3 N2 1.467(7)
C3 H3A 0.9700
C3 H3B 0.9700
C4 C5 1.332(8)
C4 N2 1.370(7)
C4 H4 0.9300
C5 N3 1.346(9)
C5 H5 0.9300
C6 N2 1.325(7)
C6 N3 1.326(9)
C6 H6A 0.9300
C7 N4 1.495(7)
C7 C8 1.505(7)
C7 H7A 0.9700
C7 H7B 0.9700
C8 C9 1.524(7)
C8 H8A 0.9700
C8 H8B 0.9700
C9 N5 1.455(7)
C9 H9A 0.9700
C9 H9B 0.9700
C10 C11 1.334(8)
C10 N5 1.368(7)
C10 H10 0.9300
C11 N6 1.362(8)
C11 H11 0.9300
C12 N6 1.317(7)
C12 N5 1.322(7)
C12 H12 0.9300
N1 H1A 0.8900
N1 H1B 0.8900
N1 H1C 0.8900
N3 H3 0.8600
N4 H4A 0.8900
N4 H4B 0.8900
N4 H4C 0.8900
N6 H6 0.8600

loop_
_geom_torsion_atom_site_label_1
_geom_torsion_atom_site_label_2
_geom_torsion_atom_site_label_3
_geom_torsion_atom_site_label_4
_geom_torsion
N1 C1 C2 C3 -169.7(4)
C1 C2 C3 N2 58.4(6)
N2 C4 C5 N3 -0.3(7)
N4 C7 C8 C9 177.7(5)
C7 C8 C9 N5 172.6(5)
N5 C10 C11 N6 -0.7(7)
N3 C6 N2 C4 -0.4(7)
N3 C6 N2 C3 176.9(5)
C5 C4 N2 C6 0.4(7)
C5 C4 N2 C3 -176.8(5)
C2 C3 N2 C6 -120.2(6)
C2 C3 N2 C4 56.6(7)
N2 C6 N3 C5 0.2(7)
C4 C5 N3 C6 0.1(7)
N6 C12 N5 C10 -0.3(6)
N6 C12 N5 C9 178.4(5)
C11 C10 N5 C12 0.7(7)
C11 C10 N5 C9 -178.0(5)
C8 C9 N5 C12 -99.3(6)
C8 C9 N5 C10 79.3(7)
N5 C12 N6 C11 -0.1(6)
C10 C11 N6 C12 0.5(7)
